data_1535540
loop_
_publ_author_name
'Traill, R.J.'

_publ_section_title
;
 A rhombohedral polytype of molybdenite
;
_journal_name_full 'Canadian Mineralogist'
_journal_page_first 524
_journal_page_last 526
_journal_volume 7
_journal_year 1962
_chemical_formula_sum 'Mo S2'
_space_group_IT_number 160
_symmetry_space_group_name_Hall 'R 3 -2"'
_symmetry_space_group_name_H-M 'R 3 m :H'
_cell_angle_alpha 90
_cell_angle_beta 90
_cell_angle_gamma 120
_cell_formula_units_Z 3
_cell_length_a 3.16
_cell_length_b 3.16
_cell_length_c 18.32999
_cell_volume 158.514
_citation_journal_id_ASTM CAMIA6
_cod_data_source_file Traill_CAMIA6_1962_1664.cif
_cod_data_source_block Mo1S2
_cod_original_cell_volume 158.5138
_cod_original_formula_sum 'Mo1 S2'
_cod_database_code 1535540

loop_
_symmetry_equiv_pos_as_xyz
x,y,z
-y,x-y,z
-x+y,-x,z
-y,-x,z
x,x-y,z
-x+y,y,z
x+2/3,y+1/3,z+1/3
-y+2/3,x-y+1/3,z+1/3
-x+y+2/3,-x+1/3,z+1/3
-y+2/3,-x+1/3,z+1/3
x+2/3,x-y+1/3,z+1/3
-x+y+2/3,y+1/3,z+1/3
x+1/3,y+2/3,z+2/3
-y+1/3,x-y+2/3,z+2/3
-x+y+1/3,-x+2/3,z+2/3
-y+1/3,-x+2/3,z+2/3
x+1/3,x-y+2/3,z+2/3
-x+y+1/3,y+2/3,z+2/3

loop_
_atom_site_label
_atom_site_type_symbol
_atom_site_fract_x
_atom_site_fract_y
_atom_site_fract_z
_atom_site_occupancy
_atom_site_U_iso_or_equiv
Mo1 Mo+4 0 0 0 1 0.0
S1 S-2 0 0 0.25 1 0.0
S2 S-2 0 0 0.417 1 0.0
